data_1544013
loop_
_publ_author_name
'Philipp Kitschke'
'Alexander A. Auer'
'Andreas Seifert'
'Tobias Ruffer'
'Heinrich Lang'
'Michael Mehring'

_publ_section_title
;
 Synthesis, characterization and Twin Polymerization of a novel
 dioxagermine
;
_journal_name_full 'Inorganica Chimica Acta'
_journal_page_first 472
_journal_page_last 478
_journal_paper_doi 10.1016/j.ica.2013.09.052
_journal_volume 409B
_journal_year 2014
_chemical_formula_sum 'C15 H23 Br Ge O2'
_chemical_formula_weight 387.83
_space_group_IT_number 14
_symmetry_cell_setting monoclinic
_symmetry_space_group_name_Hall '-P 2ybc'
_symmetry_space_group_name_H-M 'P 1 21/c 1'
_cell_angle_alpha 90
_cell_angle_beta 99.065(6)
_cell_angle_gamma 90
_cell_formula_units_Z 4
_cell_length_a 8.9041(6)
_cell_length_b 8.8890(9)
_cell_length_c 21.6996(14)
_cell_volume 1696.0(2)
_diffrn_ambient_temperature 100
_diffrn_radiation_probe x-ray
_diffrn_radiation_type CuK\a
_diffrn_radiation_wavelength 1.5418
_exptl_crystal_density_diffrn 1.519
_exptl_crystal_F_000 784
_refine_ls_number_reflns 2694
_refine_ls_R_factor_gt 0.0332
_refine_ls_wR_factor_gt 0.0927
_cod_data_source_file ICA-2014-409B-472-478.cif
_cod_data_source_block 1
_cod_depositor_comments
;
No atomic coordinates in the paper, only deposited into CSD
a dummy atom was added...

 The dummy atom was replaced by unknown values. This is the
 standard way of marking entries in the COD that do not contain
 coordinates.

 Antanas Vaitkus,
 2016-12-06

The following automatic conversions were performed:

'_journal_paper_doi' value
'http://dx.doi.org/10.1016/j.ica.2013.09.052' was changed to
'10.1016/j.ica.2013.09.052'.

Automatic conversion script
Id: cif_fix_values 6433 2018-09-21 13:16:33Z andrius 
;
_cod_original_sg_symbol_H-M 'P 21/c'
_cod_database_code 1544013

loop_
_symmetry_equiv_pos_site_id
_symmetry_equiv_pos_as_xyz
1 x,y,z
2 -x,1/2+y,1/2-z
3 -x,-y,-z
4 x,1/2-y,1/2+z

loop_
_atom_site_label
_atom_site_type_symbol
_atom_site_fract_x
_atom_site_fract_y
_atom_site_fract_z
_atom_site_U_iso_or_equiv
_atom_site_calc_flag
? ? ? ? ? ? ?
